data_7135922
loop_
_publ_author_name
'Roig, Nil'
'Alonso, Mercedes'
'Chaplin, Adrian B.'

_publ_section_title
;
 Vibrational solvatochromism of rhodium pybox carbonyl complexes mediated
 by hydrogen bonding
;
_journal_name_full 'Chemical Communications'
_journal_paper_doi 10.1039/D6CC02481E
_journal_year 2026
_chemical_formula_moiety 'C16 H19 Cl2 N3 O3 Rh, C32 H12 B F24'
_chemical_formula_sum 'C48 H31 B Cl2 F24 N3 O3 Rh'
_chemical_formula_weight 1338.38
_chemical_melting_point ?
_space_group_crystal_system triclinic
_space_group_IT_number 2
_space_group_name_Hall '-P 1'
_space_group_name_H-M_alt 'P -1'
_atom_sites_solution_hydrogens geom
_atom_sites_solution_primary dual
_atom_sites_solution_secondary difmap
_audit_creation_date 2025-07-24
_audit_creation_method
;
Olex2 1.5
(compiled 2025.05.31 svn.r86d253d1 for OlexSys, GUI svn.r7254)
;
_audit_update_record
;
2026-04-10 deposited with the CCDC.	2026-06-05 downloaded from the CCDC.
;
_cell_angle_alpha 69.2231(11)
_cell_angle_beta 85.7951(12)
_cell_angle_gamma 80.8919(12)
_cell_formula_units_Z 2
_cell_length_a 12.72394(19)
_cell_length_b 14.65464(13)
_cell_length_c 15.0519(2)
_cell_measurement_reflns_used 79501
_cell_measurement_temperature 100(2)
_cell_measurement_theta_max 78.1790
_cell_measurement_theta_min 3.1360
_cell_volume 2590.59(6)
_computing_cell_refinement 'CrysAlisPro 1.171.44.117a (Rigaku OD, 2025)'
_computing_data_collection 'CrysAlisPro system (CCD 44.112a 64-bit (release 21-05-2025))'
_computing_data_reduction 'CrysAlisPro 1.171.44.117a (Rigaku OD, 2025)'
_computing_molecular_graphics 'Olex2 1.5 (Dolomanov et al., 2009)'
_computing_publication_material 'Olex2 1.5 (Dolomanov et al., 2009)'
_computing_structure_refinement 'SHELXL 2018/3 (Sheldrick, 2015)'
_computing_structure_solution 'SHELXT  (Sheldrick, 2015)'
_diffrn_ambient_environment N~2~
_diffrn_ambient_temperature 100(2)
_diffrn_detector 'Hybrid Pixel Array Detector'
_diffrn_detector_area_resol_mean 10.0000
_diffrn_detector_type 'HyPix-Arc 100'
_diffrn_measured_fraction_theta_full 0.995
_diffrn_measured_fraction_theta_max 0.995
_diffrn_measurement_details
;
List of Runs (angles in degrees, time in seconds):

  # Type    Start    End  Width  t~exp~   \w     \q     \k     \f   Frames
#--------------------------------------------------------------------------
  1  \w     34.00 111.00   0.50    0.12    --  104.61-125.00-180.00  154
  2  \w     39.00 115.00   0.50    0.12    --  108.75-129.00 -85.45  152
  3  \w     34.00 111.00   0.50    0.12    --  104.61-125.00 -30.00  154
  4  \w     34.00 111.00   0.50    0.12    --  104.61-125.00   0.00  154
  5  \w     34.00 111.00   0.50    0.12    --  104.61-125.00  60.00  154
  6  \w     34.00 111.00   0.50    0.12    --  104.61-125.00  90.00  154
  7  \w     34.00 111.00   0.50    0.12    --  104.61-125.00  90.00  154
  8  \w     38.00 109.00   0.50    0.12    --  108.75-117.00 130.61  142
  9  \w     34.00 111.00   0.50    0.12    --  104.61-125.00   0.00  154
 10  \w     39.00 109.00   0.50    0.12    --  108.75-114.00  -3.06  140
 11  \w     38.00 109.00   0.50    0.12    --  108.75-117.00 130.61  142
 12  \w     41.00 108.00   0.50    0.12    --  108.75-107.00 108.02  134
 13  \w     38.00 110.00   0.50    0.12    --  108.75-120.00 -83.36  144
 14  \w     41.00 107.00   0.50    0.12    --  108.75-104.00-129.62  132
 15  \w     34.00 111.00   0.50    0.12    --  104.61-125.00-180.00  154
 16  \w     34.00 111.00   0.50    0.12    --  104.61-125.00-150.00  154
 17  \w     -7.00  82.00   0.50    0.12    --   49.66 -96.00 176.00  178
 18  \w     40.00 105.00   0.50    0.12    --  104.61 -96.00 176.00  130
 19  \w     41.00 106.00   0.50    0.12    --  104.61 -94.00  30.00  130
 20  \w     41.00 106.00   0.50    0.12    --  104.61 -94.00   0.00  130
 21  \w     41.00 106.00   0.50    0.12    --  104.61 -77.00-180.00  130
 22  \w     35.00  71.00   0.50    0.12    --  104.61 -61.00-180.00   72
 23  \w     35.00  71.00   0.50    0.12    --  104.61 -61.00-120.00   72
 24  \w     41.00 106.00   0.50    0.12    --  104.61 -77.00 -60.00  130
 25  \w     35.00  71.00   0.50    0.12    --  104.61 -61.00 -30.00   72
 26  \w     35.00  71.00   0.50    0.12    --  104.61 -61.00 120.00   72
 27  \w    106.00 169.00   0.50    0.12    --  104.61  96.00 -74.00  126
 28  \w     95.00 175.00   0.50    0.12    --  104.61 125.00-180.00  160
 29  \w     95.00 175.00   0.50    0.12    --  104.61 125.00-120.00  160
 30  \w     95.00 175.00   0.50    0.12    --  104.61 125.00  30.00  160
 31  \w     95.00 175.00   0.50    0.12    --  104.61 125.00  30.00  160
 32  \w     95.00 175.00   0.50    0.12    --  104.61 125.00 150.00  160
 33  \w     48.00 134.00   0.50    0.12    --   70.00  77.00  21.02  172
 34  \w     83.00 168.00   0.50    0.12    --  104.61  77.00  90.00  170
 35  \w     83.00 168.00   0.50    0.12    --  104.61  77.00  60.00  170
 36  \w     83.00 168.00   0.50    0.12    --  104.61  77.00 120.00  170
 37  \w     83.00 168.00   0.50    0.12    --  104.61  77.00 150.00  170
 38  \w     83.00 168.00   0.50    0.12    --  104.61  77.00 -30.00  170
 39  \w     83.00 168.00   0.50    0.12    --  104.61  77.00 -90.00  170
 40  \w     83.00 168.00   0.50    0.12    --  104.61  77.00-120.00  170
 41  \w     83.00 168.00   0.50    0.12    --  104.61  77.00-180.00  170
 42  \w     53.00 138.00   0.50    0.12    --   74.00  76.00-132.28  170
 43  \w     43.00 128.00   0.50    0.12    --   62.00  71.00-162.64  170
 44  \w     53.00 139.00   0.50    0.12    --   74.00  75.00 -96.57  172
 45  \w     89.00 174.00   0.50    0.12    --  104.61  61.00  30.00  170
 46  \w     89.00 174.00   0.50    0.12    --  104.61  61.00   0.00  170
 47  \w     89.00 174.00   0.50    0.12    --  104.61  61.00   0.00  170
 48  \w     93.00 178.00   0.50    0.12    --  104.61  45.00-120.00  170
 49  \w     93.00 178.00   0.50    0.12    --  104.61  45.00  60.00  170
 50  \w     89.00 174.00   0.50    0.12    --  104.61  61.00  90.00  170
 51  \w     43.00 128.00   0.50    0.12    --   62.00  71.00 139.25  170
 52  \w     42.00 128.00   0.50    0.12    --   62.00  73.00  92.38  172
 53  \w     93.00 178.00   0.50    0.12    --  104.61  45.00 -30.00  170
 54  \w     93.00 178.00   0.50    0.12    --  104.61  45.00-180.00  170
 55  \w     17.00  43.00   0.50    0.12    --   46.00  89.00-158.97   52
 56  \w     -1.00  27.00   0.50    0.12    --   34.00  98.00 -76.14   56
 57  \w     16.00  42.00   0.50    0.12    --   46.00  91.00 -51.99   52
 58  \w     -6.00  29.00   0.50    0.12    --   26.00  96.00 127.74   70
 59  \w    -13.00  27.00   0.50    0.12    --   22.00  98.00  45.04   80
 60  \w      9.00  43.00   0.50    0.12    --   38.00  90.00  57.05   68
 61  \w     17.00  43.00   0.50    0.12    --   46.00  90.00 -15.30   52
 62  \w    -79.00  16.00   0.50    0.12    --  -48.91  96.00 -74.00  190
 63  \w    -80.00 -15.00   0.50    0.12    --  -79.28  96.00 -74.00  130
 64  \w    -86.00 -13.00   0.50    0.12    --  -79.28 125.00 -30.00  146
 65  \w    -79.00  16.00   0.50    0.12    --  -48.91  96.00 -74.00  190
 66  \w    -79.00  16.00   0.50    0.12    --  -48.91  96.00 -74.00  190
 67  \w    -71.00 -10.00   0.50    0.12    --  -79.28  61.00-180.00  122
 68  \w    -27.00  25.00   0.50    0.12    --  -48.91  19.00-150.00  104
 69  \w    -35.00  -4.00   0.50    0.12    --  -79.28  30.00 -60.00   62
 70  \w    -35.00  -4.00   0.50    0.12    --  -79.28  30.00  30.00   62
 71  \w   -142.00 -56.00   0.50    0.12    --  -78.00 -76.00 134.29  172
 72  \w   -152.00 -66.00   0.50    0.12    --  -87.25 -75.00  97.89  172
 73  \w   -142.00 -56.00   0.50    0.12    --  -78.00 -76.00  50.23  172
 74  \w   -153.00 -67.00   0.50    0.12    --  -87.25 -73.00  15.47  172
 75  \w   -132.00 -47.00   0.50    0.12    --  -66.00 -71.00 -37.68  170
 76  \w   -147.00 -62.00   0.50    0.12    --  -82.00 -74.00-166.50  170
 77  \w   -155.00 -69.00   0.50    0.12    --  -87.25 -68.00-107.35  172
 78  \w   -153.00 -67.00   0.50    0.12    --  -87.25 -73.00 -65.88  172
 79  \w   -148.00 -63.00   0.50    0.12    --  -82.00 -72.00 -46.68  170
 80  \w   -144.00 -84.00   0.50    0.12    --  -79.28 -96.00 176.00  120
;
_diffrn_measurement_device 'four-circle diffractometer'
_diffrn_measurement_device_type 'Rigaku Oxford Diffraction: XtaLAB Synergy, Dualflex, HyPix-Arc 100'
_diffrn_measurement_method '\w scans'
_diffrn_orient_matrix_type 'CrysAlisPro convention (1999,Acta A55,543-557)'
_diffrn_orient_matrix_UB_11 -0.0962236000
_diffrn_orient_matrix_UB_12 -0.0305928000
_diffrn_orient_matrix_UB_13 0.0663106000
_diffrn_orient_matrix_UB_21 0.0758712000
_diffrn_orient_matrix_UB_22 -0.0704626000
_diffrn_orient_matrix_UB_23 0.0782338000
_diffrn_orient_matrix_UB_31 0.0050915000
_diffrn_orient_matrix_UB_32 0.0836703000
_diffrn_orient_matrix_UB_33 0.0383396000
_diffrn_radiation_monochromator mirror
_diffrn_radiation_probe x-ray
_diffrn_radiation_type 'Cu K\a'
_diffrn_radiation_wavelength 1.54184
_diffrn_reflns_av_R_equivalents 0.0337
_diffrn_reflns_av_unetI/netI 0.0136
_diffrn_reflns_Laue_measured_fraction_full 0.995
_diffrn_reflns_Laue_measured_fraction_max 0.995
_diffrn_reflns_limit_h_max 15
_diffrn_reflns_limit_h_min -15
_diffrn_reflns_limit_k_max 18
_diffrn_reflns_limit_k_min -17
_diffrn_reflns_limit_l_max 18
_diffrn_reflns_limit_l_min -18
_diffrn_reflns_number 106367
_diffrn_reflns_point_group_measured_fraction_full 0.995
_diffrn_reflns_point_group_measured_fraction_max 0.995
_diffrn_reflns_theta_full 74.502
_diffrn_reflns_theta_max 74.502
_diffrn_reflns_theta_min 6.527
_diffrn_source 'micro-focus sealed X-ray tube'
_diffrn_source_type 'PhotonJet (Cu) X-ray Source'
_exptl_absorpt_coefficient_mu 4.828
_exptl_absorpt_correction_T_max 1.000
_exptl_absorpt_correction_T_min 0.249
_exptl_absorpt_correction_type gaussian
_exptl_absorpt_process_details
;
CrysAlisPro 1.171.44.117a (Rigaku Oxford Diffraction, 2025)
Numerical absorption correction based on gaussian integration over
a multifaceted crystal model
Empirical absorption correction using spherical harmonics,
implemented in SCALE3 ABSPACK scaling algorithm.
;
_exptl_crystal_colour yellow
_exptl_crystal_colour_primary yellow
_exptl_crystal_density_diffrn 1.716
_exptl_crystal_density_meas ?
_exptl_crystal_description block
_exptl_crystal_F_000 1328
_exptl_crystal_size_max 0.321
_exptl_crystal_size_mid 0.242
_exptl_crystal_size_min 0.149
_refine_diff_density_max 0.637
_refine_diff_density_min -0.703
_refine_diff_density_rms 0.054
_refine_ls_extinction_method none
_refine_ls_goodness_of_fit_ref 1.049
_refine_ls_hydrogen_treatment constr
_refine_ls_matrix_type full
_refine_ls_number_parameters 799
_refine_ls_number_reflns 10537
_refine_ls_number_restraints 342
_refine_ls_restrained_S_all 1.058
_refine_ls_R_factor_all 0.0245
_refine_ls_R_factor_gt 0.0243
_refine_ls_shift/su_max 0.004
_refine_ls_shift/su_mean 0.000
_refine_ls_structure_factor_coef Fsqd
_refine_ls_weighting_details 'w=1/[\s^2^(Fo^2^)+(0.0317P)^2^+1.8654P] where P=(Fo^2^+2Fc^2^)/3'
_refine_ls_weighting_scheme calc
_refine_ls_wR_factor_gt 0.0631
_refine_ls_wR_factor_ref 0.0633
_reflns_Friedel_coverage 0.000
_reflns_number_gt 10425
_reflns_number_total 10537
_reflns_threshold_expression 'I > 2\s(I)'
_cod_data_source_file d6cc02481e7.cif
_cod_data_source_block 0783abc25h
_cod_depositor_comments
;
The following automatic conversions were performed:

data item '_chemical_melting_point' value 'not measured' was changed
to '?' -- the value is undefined or not given.

data item '_exptl_crystal_density_meas' value 'not measured' was
changed to '?' -- the value is perceived as not measured.

Automatic conversion script
Id: cif_fix_values 8170 2020-07-09 18:12:32Z antanas 
;
_cod_original_cell_volume 2590.60(6)
_cod_database_code 7135922
_shelx_shelxl_version_number 2018/3
_shelx_space_group_comment
;
The symmetry employed for this shelxl refinement is uniquely defined
by the following loop, which should always be used as a source of
symmetry information in preference to the above space-group names.
They are only intended as comments.
;
_olex2_refinement_description
;
1. Fixed Uiso
 At 1.2 times of:
  All C(H) groups, All C(H,H) groups
 At 1.5 times of:
  All C(H,H,H) groups
2. Restrained distances
 C215-F7 \\sim C215-F8 \\sim C215-F9 \\sim C215-F7A \\sim C215-F8A \\sim
C215-F9A
 with sigma of 0.01
 F7-F8 \\sim F8-F9 \\sim F9-F7 \\sim F7A-F8A \\sim F8A-F9A \\sim F9A-F7A
 with sigma of 0.01
 C211-F7 \\sim C211-F8 \\sim C211-F9 \\sim C211-F7A \\sim C211-F8A \\sim
C211-F9A
 with sigma of 0.01
 C232-F22 \\sim C232-F23 \\sim C232-F24 \\sim C232-F22A \\sim C232-F23A \\sim
C232-F24A
 with sigma of 0.01
 F22-F23 \\sim F23-F24 \\sim F24-F22 \\sim F22A-F23A \\sim F23A-F24A \\sim
F24A-F22A
 with sigma of 0.01
 C229-F22 \\sim C229-F23 \\sim C229-F24 \\sim C229-F22A \\sim C229-F23A \\sim
C229-F24A
 with sigma of 0.01
3. Uiso/Uaniso restraints and constraints
F1 \\sim F2 \\sim F3 \\sim F4 \\sim F5 \\sim F6 \\sim F7 \\sim F7A \\sim F8
\\sim F8A \\sim F9 \\sim F9A \\sim F10 \\sim F11 \\sim F12 \\sim F13 \\sim F14
\\sim F15 \\sim F16 \\sim F17 \\sim F18 \\sim F19 \\sim F20 \\sim F21 \\sim F22
\\sim F22A \\sim F23 \\sim F23A \\sim F24 \\sim F24A: within 2A with sigma of
0.01 and sigma for terminal atoms of 0.02 within 2A
Uanis(F1) \\sim Ueq, Uanis(F2) \\sim Ueq, Uanis(F3) \\sim Ueq, Uanis(F4) \\sim
Ueq, Uanis(F5) \\sim Ueq, Uanis(F6) \\sim Ueq, Uanis(F7) \\sim Ueq, Uanis(F7A)
\\sim Ueq, Uanis(F8) \\sim Ueq, Uanis(F8A) \\sim Ueq, Uanis(F9) \\sim Ueq,
Uanis(F9A) \\sim Ueq, Uanis(F10) \\sim Ueq, Uanis(F11) \\sim Ueq, Uanis(F12)
\\sim Ueq, Uanis(F13) \\sim Ueq, Uanis(F14) \\sim Ueq, Uanis(F15) \\sim Ueq,
Uanis(F16) \\sim Ueq, Uanis(F17) \\sim Ueq, Uanis(F18) \\sim Ueq, Uanis(F19)
\\sim Ueq, Uanis(F20) \\sim Ueq, Uanis(F21) \\sim Ueq, Uanis(F22) \\sim Ueq,
Uanis(F22A) \\sim Ueq, Uanis(F23) \\sim Ueq, Uanis(F23A) \\sim Ueq, Uanis(F24)
\\sim Ueq, Uanis(F24A) \\sim Ueq: with sigma of 0.01 and sigma for terminal
atoms of 0.02
4. Others
 Sof(F7A)=Sof(F8A)=Sof(F9A)=1-FVAR(1)
 Sof(F7)=Sof(F8)=Sof(F9)=FVAR(1)
 Sof(F22A)=Sof(F23A)=Sof(F24A)=1-FVAR(2)
 Sof(F22)=Sof(F23)=Sof(F24)=FVAR(2)
5.a Secondary CH2 refined with riding coordinates:
 C28(H28A,H28B), C34(H34A,H34B)
5.b Aromatic/amide H refined with riding coordinates:
 C22(H22), C23(H23), C24(H24), C202(H202), C204(H204), C206(H206), C210(H210),
 C212(H212), C214(H214), C218(H218), C220(H220), C222(H222), C226(H226),
 C228(H228), C230(H230)
5.c Idealised Me refined as rotating group:
 C30(H30A,H30B,H30C), C31(H31A,H31B,H31C), C36(H36A,H36B,H36C), C37(H37A,H37B,
 H37C)
;
_olex2_submission_special_instructions 'No special instructions were received'
_oxdiff_exptl_absorpt_empirical_details
;
Empirical correction (ABSPACK) includes:
- Absorption correction using spherical harmonics
- Frame scaling
;
_oxdiff_exptl_absorpt_empirical_full_max 3.844
_oxdiff_exptl_absorpt_empirical_full_min 0.737

loop_
_space_group_symop_operation_xyz
'x, y, z'
'-x, -y, -z'

loop_
_atom_site_label
_atom_site_type_symbol
_atom_site_fract_x
_atom_site_fract_y
_atom_site_fract_z
_atom_site_U_iso_or_equiv
_atom_site_adp_type
_atom_site_occupancy
_atom_site_site_symmetry_order
_atom_site_calc_flag
_atom_site_refinement_flags_posn
_atom_site_refinement_flags_adp
_atom_site_refinement_flags_occupancy
_atom_site_disorder_assembly
_atom_site_disorder_group
Rh1 Rh -0.01753(2) 0.77335(2) 0.20248(2) 0.01605(4) Uani 1 1 d . . . . .
Cl6 Cl 0.06744(3) 0.61222(3) 0.23978(3) 0.02587(9) Uani 1 1 d . . . . .
Cl7 Cl -0.09406(3) 0.93801(3) 0.16375(3) 0.02467(8) Uani 1 1 d . . . . .
O5 O -0.23634(11) 0.70775(13) 0.24256(11) 0.0426(4) Uani 1 1 d . . . . .
O27 O 0.11382(9) 0.83212(9) -0.06360(8) 0.0223(2) Uani 1 1 d . . . . .
O33 O 0.15106(9) 0.79051(8) 0.41488(8) 0.0208(2) Uani 1 1 d . . . . .
N2 N -0.00047(11) 0.79346(10) 0.06028(9) 0.0191(3) Uani 1 1 d . . . . .
N3 N 0.02205(10) 0.76943(9) 0.33366(9) 0.0176(3) Uani 1 1 d . . . . .
N20 N 0.12661(10) 0.81319(9) 0.17564(9) 0.0169(3) Uani 1 1 d . . . . .
C4 C -0.15538(14) 0.73173(14) 0.22840(12) 0.0267(4) Uani 1 1 d . . . . .
C21 C 0.16848(13) 0.82885(11) 0.08840(11) 0.0190(3) Uani 1 1 d . . . . .
C22 C 0.27118(13) 0.85036(12) 0.06789(12) 0.0227(3) Uani 1 1 d . . . . .
H22 H 0.301521 0.861394 0.006027 0.027 Uiso 1 1 calc R U . . .
C23 C 0.32906(13) 0.85539(13) 0.14080(13) 0.0241(3) Uani 1 1 d . . . . .
H23 H 0.399844 0.870329 0.128528 0.029 Uiso 1 1 calc R U . . .
C24 C 0.28408(13) 0.83871(12) 0.23161(12) 0.0219(3) Uani 1 1 d . . . . .
H24 H 0.322997 0.842355 0.281465 0.026 Uiso 1 1 calc R U . . .
C25 C 0.18110(12) 0.81670(11) 0.24667(11) 0.0182(3) Uani 1 1 d . . . . .
C26 C 0.09106(13) 0.81752(11) 0.02651(11) 0.0188(3) Uani 1 1 d . . . . .
C28 C 0.01872(14) 0.81455(13) -0.10182(12) 0.0244(3) Uani 1 1 d . . . . .
H28A H 0.036286 0.758506 -0.125018 0.029 Uiso 1 1 calc R U . . .
H28B H -0.009976 0.873822 -0.155153 0.029 Uiso 1 1 calc R U . . .
C29 C -0.06389(13) 0.79068(13) -0.01793(12) 0.0232(3) Uani 1 1 d . . . . .
C30 C -0.09515(16) 0.68853(15) 0.00574(13) 0.0308(4) Uani 1 1 d . . . . .
H30A H -0.031425 0.639025 0.021889 0.046 Uiso 1 1 calc R U . . .
H30B H -0.128883 0.685360 -0.049373 0.046 Uiso 1 1 calc R U . . .
H30C H -0.145263 0.675429 0.059936 0.046 Uiso 1 1 calc R U . . .
C31 C -0.16044(16) 0.87076(17) -0.03609(15) 0.0372(5) Uani 1 1 d . . . . .
H31A H -0.207328 0.856780 0.020343 0.056 Uiso 1 1 calc R U . . .
H31B H -0.199268 0.872039 -0.090490 0.056 Uiso 1 1 calc R U . . .
H31C H -0.136754 0.934921 -0.049795 0.056 Uiso 1 1 calc R U . . .
C32 C 0.11551(12) 0.79174(11) 0.33448(11) 0.0178(3) Uani 1 1 d . . . . .
C34 C 0.06447(14) 0.76214(13) 0.48509(11) 0.0229(3) Uani 1 1 d . . . . .
H34A H 0.039339 0.814996 0.511416 0.027 Uiso 1 1 calc R U . . .
H34B H 0.089216 0.700840 0.538003 0.027 Uiso 1 1 calc R U . . .
C35 C -0.02639(13) 0.74581(13) 0.43109(11) 0.0225(3) Uani 1 1 d . . . . .
C36 C -0.12624(16) 0.81858(19) 0.42897(15) 0.0425(5) Uani 1 1 d . . . . .
H36A H -0.108551 0.885901 0.403274 0.064 Uiso 1 1 calc R U . . .
H36B H -0.155580 0.805581 0.493628 0.064 Uiso 1 1 calc R U . . .
H36C H -0.179042 0.811223 0.388657 0.064 Uiso 1 1 calc R U . . .
C37 C -0.04827(19) 0.63972(16) 0.46865(14) 0.0388(5) Uani 1 1 d . . . . .
H37A H -0.104735 0.632637 0.431652 0.058 Uiso 1 1 calc R U . . .
H37B H -0.070863 0.621974 0.535573 0.058 Uiso 1 1 calc R U . . .
H37C H 0.016671 0.596070 0.462963 0.058 Uiso 1 1 calc R U . . .
F1 F 0.12101(8) 0.66316(7) 0.75971(8) 0.0307(2) Uani 1 1 d . U . . .
F2 F 0.02947(8) 0.54862(7) 0.84150(7) 0.0282(2) Uani 1 1 d . U . . .
F3 F 0.06734(8) 0.57027(7) 0.69454(7) 0.0266(2) Uani 1 1 d . U . . .
F4 F -0.11235(11) 0.98780(7) 0.70845(8) 0.0377(3) Uani 1 1 d . U . . .
F5 F -0.08624(9) 0.99266(8) 0.56491(8) 0.0330(2) Uani 1 1 d . U . . .
F6 F -0.24525(8) 1.01660(7) 0.61815(8) 0.0297(2) Uani 1 1 d . U . . .
F7 F -0.3623(9) 0.4502(5) 0.4351(5) 0.067(2) Uani 0.54(2) 1 d D U P A 1
F7A F -0.3171(13) 0.3869(4) 0.5874(4) 0.075(3) Uani 0.46(2) 1 d D U P A 2
F8 F -0.2161(4) 0.4397(5) 0.5001(9) 0.076(2) Uani 0.54(2) 1 d D U P A 1
F8A F -0.3837(5) 0.4441(6) 0.4499(6) 0.0459(16) Uani 0.46(2) 1 d D U P A 2
F9 F -0.3488(6) 0.3882(3) 0.5845(4) 0.0431(13) Uani 0.54(2) 1 d D U P A 1
F9A F -0.2238(4) 0.4554(8) 0.4668(9) 0.068(2) Uani 0.46(2) 1 d D U P A 2
F10 F -0.46969(10) 0.80100(9) 0.28677(8) 0.0418(3) Uani 1 1 d . U . . .
F11 F -0.37292(12) 0.88025(11) 0.33291(11) 0.0694(5) Uani 1 1 d . U . . .
F12 F -0.53595(12) 0.87538(10) 0.38002(9) 0.0546(4) Uani 1 1 d . U . . .
F13 F -0.76623(9) 0.81763(9) 0.61266(9) 0.0362(3) Uani 1 1 d . U . . .
F14 F -0.83523(8) 0.89100(10) 0.70838(9) 0.0416(3) Uani 1 1 d . U . . .
F15 F -0.74811(10) 0.96859(9) 0.58408(9) 0.0415(3) Uani 1 1 d . U . . .
F16 F -0.59180(9) 0.99448(8) 0.88841(8) 0.0315(2) Uani 1 1 d . U . . .
F17 F -0.49183(9) 0.86348(8) 0.97023(7) 0.0317(2) Uani 1 1 d . U . . .
F18 F -0.42600(9) 0.97039(9) 0.85029(9) 0.0394(3) Uani 1 1 d . U . . .
F19 F -0.64079(9) 0.43026(8) 0.79564(8) 0.0327(2) Uani 1 1 d . U . . .
F20 F -0.52563(10) 0.29902(9) 0.83787(10) 0.0431(3) Uani 1 1 d . U . . .
F21 F -0.62561(8) 0.33846(8) 0.94339(8) 0.0336(2) Uani 1 1 d . U . . .
F22 F -0.2923(5) 0.3191(4) 1.1057(4) 0.0406(12) Uani 0.66(3) 1 d D U P B 1
F22A F -0.2542(16) 0.4774(9) 1.0751(13) 0.042(3) Uani 0.34(3) 1 d D U P B 2
F23 F -0.1698(2) 0.3887(6) 1.0146(4) 0.0297(10) Uani 0.66(3) 1 d D U P B 1
F23A F -0.3077(13) 0.3371(15) 1.1175(8) 0.062(3) Uani 0.34(3) 1 d D U P B 2
F24 F -0.2721(7) 0.4661(5) 1.0912(5) 0.0467(14) Uani 0.66(3) 1 d D U P B 1
F24A F -0.1750(7) 0.3688(16) 1.0204(9) 0.037(3) Uani 0.34(3) 1 d D U P B 2
C201 C -0.25694(12) 0.71522(11) 0.71579(10) 0.0171(3) Uani 1 1 d . . . . .
C202 C -0.15978(12) 0.65265(11) 0.73677(11) 0.0173(3) Uani 1 1 d . . . . .
H202 H -0.159701 0.583394 0.757470 0.021 Uiso 1 1 calc R U . . .
C203 C -0.06272(12) 0.68904(11) 0.72818(11) 0.0173(3) Uani 1 1 d . . . . .
C204 C -0.05866(12) 0.78969(11) 0.69624(10) 0.0174(3) Uani 1 1 d . . . . .
H204 H 0.007149 0.814421 0.690267 0.021 Uiso 1 1 calc R U . . .
C205 C -0.15425(12) 0.85327(11) 0.67322(10) 0.0166(3) Uani 1 1 d . . . . .
C206 C -0.25042(12) 0.81713(11) 0.68251(11) 0.0175(3) Uani 1 1 d . . . . .
H206 H -0.314061 0.862567 0.665884 0.021 Uiso 1 1 calc R U . . .
C207 C 0.03850(13) 0.61791(12) 0.75586(11) 0.0202(3) Uani 1 1 d . . . . .
C208 C -0.15054(13) 0.96199(12) 0.64050(11) 0.0193(3) Uani 1 1 d . . . . .
C209 C -0.37798(12) 0.66248(12) 0.61636(11) 0.0181(3) Uani 1 1 d . . . . .
C210 C -0.34816(13) 0.57139(12) 0.60393(11) 0.0206(3) Uani 1 1 d . . . . .
H210 H -0.323652 0.515282 0.657112 0.025 Uiso 1 1 calc R U . . .
C211 C -0.35330(13) 0.56049(13) 0.51622(12) 0.0229(3) Uani 1 1 d D . . . .
C212 C -0.38708(13) 0.64085(13) 0.43610(12) 0.0226(3) Uani 1 1 d . . . . .
H212 H -0.391863 0.633392 0.376420 0.027 Uiso 1 1 calc R U . . .
C213 C -0.41349(12) 0.73204(12) 0.44615(11) 0.0210(3) Uani 1 1 d . . . . .
C214 C -0.40810(12) 0.74282(12) 0.53405(11) 0.0193(3) Uani 1 1 d . . . . .
H214 H -0.425407 0.806688 0.538194 0.023 Uiso 1 1 calc R U . . .
C215 C -0.32057(15) 0.46152(14) 0.50706(13) 0.0325(4) Uani 1 1 d D . . . .
C216 C -0.44728(14) 0.82190(14) 0.36229(12) 0.0274(4) Uani 1 1 d . . . . .
C217 C -0.46914(12) 0.75645(11) 0.73655(11) 0.0175(3) Uani 1 1 d . . . . .
C218 C -0.56769(12) 0.78150(11) 0.69161(11) 0.0185(3) Uani 1 1 d . . . . .
H218 H -0.580089 0.750838 0.648085 0.022 Uiso 1 1 calc R U . . .
C219 C -0.64785(12) 0.84996(12) 0.70891(11) 0.0195(3) Uani 1 1 d . . . . .
C220 C -0.63382(13) 0.89771(11) 0.77141(11) 0.0197(3) Uani 1 1 d . . . . .
H220 H -0.688179 0.945360 0.782119 0.024 Uiso 1 1 calc R U . . .
C221 C -0.53742(13) 0.87301(11) 0.81740(11) 0.0188(3) Uani 1 1 d . . . . .
C222 C -0.45802(12) 0.80282(11) 0.80150(11) 0.0181(3) Uani 1 1 d . . . . .
H222 H -0.393980 0.785846 0.836061 0.022 Uiso 1 1 calc R U . . .
C223 C -0.74867(14) 0.88062(13) 0.65397(13) 0.0258(3) Uani 1 1 d . . . . .
C224 C -0.51274(14) 0.92511(12) 0.88086(12) 0.0228(3) Uani 1 1 d . . . . .
C225 C -0.38574(12) 0.57233(11) 0.80593(11) 0.0179(3) Uani 1 1 d . . . . .
C226 C -0.46799(12) 0.52013(12) 0.80177(11) 0.0193(3) Uani 1 1 d . . . . .
H226 H -0.512044 0.545010 0.747640 0.023 Uiso 1 1 calc R U . . .
C227 C -0.48705(13) 0.43372(12) 0.87382(12) 0.0209(3) Uani 1 1 d . . . . .
C228 C -0.42482(13) 0.39488(12) 0.95484(12) 0.0224(3) Uani 1 1 d . . . . .
H228 H -0.437151 0.335424 1.004184 0.027 Uiso 1 1 calc R U . . .
C229 C -0.34467(13) 0.44574(12) 0.96092(11) 0.0212(3) Uani 1 1 d D . . . .
C230 C -0.32589(12) 0.53319(12) 0.88815(11) 0.0192(3) Uani 1 1 d . . . . .
H230 H -0.270712 0.566745 0.895119 0.023 Uiso 1 1 calc R U . . .
C231 C -0.56992(14) 0.37677(13) 0.86262(13) 0.0262(4) Uani 1 1 d . . . . .
C232 C -0.27132(13) 0.40610(12) 1.04346(12) 0.0256(3) Uani 1 1 d D . . . .
B200 B -0.37183(14) 0.67600(13) 0.71945(12) 0.0170(3) Uani 1 1 d . . . . .

loop_
_atom_site_aniso_label
_atom_site_aniso_U_11
_atom_site_aniso_U_22
_atom_site_aniso_U_33
_atom_site_aniso_U_23
_atom_site_aniso_U_13
_atom_site_aniso_U_12
Rh1 0.01561(6) 0.01701(6) 0.01678(6) -0.00708(4) -0.00018(4) -0.00316(4)
Cl6 0.0344(2) 0.01641(17) 0.02768(19) -0.00906(15) -0.00316(16) -0.00179(15)
Cl7 0.02619(19) 0.02063(18) 0.02640(19) -0.00960(15) -0.00331(15) 0.00356(14)
O5 0.0303(7) 0.0696(11) 0.0413(8) -0.0287(8) 0.0084(6) -0.0273(7)
O27 0.0262(6) 0.0239(6) 0.0171(5) -0.0077(4) -0.0004(4) -0.0028(5)
O33 0.0229(6) 0.0233(6) 0.0180(5) -0.0084(4) -0.0018(4) -0.0046(4)
N2 0.0202(6) 0.0198(6) 0.0186(6) -0.0085(5) -0.0025(5) -0.0007(5)
N3 0.0201(6) 0.0171(6) 0.0165(6) -0.0067(5) 0.0005(5) -0.0033(5)
N20 0.0179(6) 0.0146(6) 0.0189(6) -0.0071(5) -0.0010(5) -0.0010(5)
C4 0.0269(9) 0.0352(9) 0.0233(8) -0.0153(7) 0.0014(7) -0.0083(7)
C21 0.0218(8) 0.0158(7) 0.0197(7) -0.0072(6) 0.0003(6) -0.0010(6)
C22 0.0242(8) 0.0216(8) 0.0238(8) -0.0098(6) 0.0050(6) -0.0051(6)
C23 0.0191(8) 0.0250(8) 0.0317(9) -0.0133(7) 0.0037(7) -0.0068(6)
C24 0.0199(8) 0.0221(8) 0.0266(8) -0.0119(7) -0.0006(6) -0.0034(6)
C25 0.0189(7) 0.0158(7) 0.0209(7) -0.0079(6) -0.0010(6) -0.0016(6)
C26 0.0229(8) 0.0158(7) 0.0170(7) -0.0060(6) -0.0006(6) 0.0001(6)
C28 0.0272(8) 0.0269(8) 0.0193(8) -0.0083(7) -0.0058(6) -0.0009(7)
C29 0.0228(8) 0.0282(8) 0.0201(8) -0.0111(7) -0.0054(6) 0.0009(7)
C30 0.0325(10) 0.0382(10) 0.0290(9) -0.0170(8) -0.0003(7) -0.0132(8)
C31 0.0296(10) 0.0493(12) 0.0332(10) -0.0204(9) -0.0124(8) 0.0132(9)
C32 0.0208(7) 0.0142(7) 0.0187(7) -0.0066(6) -0.0021(6) -0.0001(6)
C34 0.0271(8) 0.0248(8) 0.0180(7) -0.0078(6) 0.0016(6) -0.0073(7)
C35 0.0239(8) 0.0276(8) 0.0165(7) -0.0078(6) 0.0017(6) -0.0057(7)
C36 0.0283(10) 0.0720(15) 0.0285(10) -0.0266(10) -0.0004(8) 0.0101(10)
C37 0.0565(13) 0.0414(11) 0.0223(9) -0.0056(8) 0.0012(8) -0.0317(10)
F1 0.0185(5) 0.0241(5) 0.0476(6) -0.0089(5) -0.0098(4) -0.0016(4)
F2 0.0269(5) 0.0266(5) 0.0220(5) 0.0009(4) -0.0051(4) 0.0020(4)
F3 0.0256(5) 0.0247(5) 0.0282(5) -0.0111(4) 0.0007(4) 0.0041(4)
F4 0.0646(8) 0.0182(5) 0.0327(6) -0.0082(4) -0.0222(5) -0.0046(5)
F5 0.0348(6) 0.0223(5) 0.0360(6) -0.0037(4) 0.0135(5) -0.0088(4)
F6 0.0226(5) 0.0162(5) 0.0446(6) -0.0042(4) -0.0041(4) 0.0001(4)
F7 0.132(5) 0.039(2) 0.036(2) -0.0236(16) -0.016(3) -0.001(3)
F7A 0.141(7) 0.031(3) 0.043(3) -0.018(2) -0.013(3) 0.030(3)
F8 0.039(2) 0.043(2) 0.153(6) -0.051(3) 0.023(2) 0.0006(15)
F8A 0.040(3) 0.040(2) 0.073(4) -0.034(3) -0.004(2) -0.0138(16)
F9 0.064(3) 0.0204(17) 0.043(2) -0.0105(14) 0.0147(15) -0.0109(16)
F9A 0.044(3) 0.065(4) 0.120(5) -0.068(4) 0.037(3) -0.013(2)
F10 0.0519(7) 0.0479(7) 0.0224(5) -0.0111(5) -0.0140(5) 0.0064(6)
F11 0.0639(9) 0.0540(8) 0.0617(9) 0.0328(7) -0.0365(8) -0.0347(7)
F12 0.0652(9) 0.0540(8) 0.0294(6) -0.0119(6) -0.0119(6) 0.0342(7)
F13 0.0257(5) 0.0416(6) 0.0498(7) -0.0265(5) -0.0141(5) 0.0023(5)
F14 0.0156(5) 0.0673(8) 0.0497(7) -0.0330(6) -0.0011(5) 0.0013(5)
F15 0.0410(7) 0.0326(6) 0.0415(7) -0.0011(5) -0.0213(5) 0.0035(5)
F16 0.0373(6) 0.0265(5) 0.0336(6) -0.0170(4) -0.0026(4) 0.0035(4)
F17 0.0413(6) 0.0321(6) 0.0220(5) -0.0105(4) -0.0075(4) 0.0002(5)
F18 0.0388(6) 0.0484(7) 0.0478(7) -0.0313(6) 0.0156(5) -0.0274(5)
F19 0.0312(6) 0.0322(6) 0.0364(6) -0.0094(5) -0.0081(4) -0.0122(4)
F20 0.0389(6) 0.0316(6) 0.0710(9) -0.0322(6) 0.0037(6) -0.0085(5)
F21 0.0281(5) 0.0280(5) 0.0391(6) -0.0022(5) 0.0034(4) -0.0123(4)
F22 0.0351(16) 0.038(2) 0.0291(15) 0.0136(12) -0.0049(11) -0.0062(13)
F22A 0.056(5) 0.037(3) 0.034(4) -0.016(3) -0.027(4) 0.013(3)
F23 0.0193(14) 0.031(2) 0.0272(14) 0.0015(12) -0.0028(10) 0.0027(9)
F23A 0.044(4) 0.094(6) 0.022(3) 0.023(3) -0.010(3) -0.029(4)
F24 0.054(2) 0.052(2) 0.035(2) -0.0256(18) -0.0239(18) 0.0241(18)
F24A 0.035(3) 0.030(5) 0.039(4) -0.011(3) -0.010(2) 0.011(3)
C201 0.0188(7) 0.0184(7) 0.0138(7) -0.0052(6) -0.0012(5) -0.0022(6)
C202 0.0203(7) 0.0147(7) 0.0169(7) -0.0054(6) -0.0010(6) -0.0022(6)
C203 0.0181(7) 0.0183(7) 0.0151(7) -0.0060(6) -0.0014(5) -0.0004(6)
C204 0.0183(7) 0.0194(7) 0.0150(7) -0.0060(6) -0.0007(5) -0.0040(6)
C205 0.0207(7) 0.0162(7) 0.0126(7) -0.0045(6) -0.0006(5) -0.0025(6)
C206 0.0178(7) 0.0179(7) 0.0152(7) -0.0047(6) -0.0015(5) -0.0003(6)
C207 0.0202(8) 0.0181(7) 0.0208(8) -0.0049(6) -0.0017(6) -0.0024(6)
C208 0.0196(7) 0.0189(7) 0.0187(7) -0.0055(6) -0.0020(6) -0.0024(6)
C209 0.0141(7) 0.0203(7) 0.0193(7) -0.0056(6) -0.0009(6) -0.0032(6)
C210 0.0196(7) 0.0198(8) 0.0201(8) -0.0052(6) -0.0005(6) -0.0005(6)
C211 0.0212(8) 0.0241(8) 0.0246(8) -0.0109(7) 0.0020(6) -0.0021(6)
C212 0.0204(8) 0.0300(9) 0.0196(8) -0.0109(7) 0.0007(6) -0.0051(6)
C213 0.0160(7) 0.0259(8) 0.0186(7) -0.0048(6) -0.0013(6) -0.0022(6)
C214 0.0174(7) 0.0193(7) 0.0204(8) -0.0059(6) -0.0016(6) -0.0017(6)
C215 0.0369(10) 0.0293(9) 0.0334(10) -0.0156(8) 0.0043(8) -0.0018(8)
C216 0.0262(9) 0.0319(9) 0.0216(8) -0.0066(7) -0.0059(7) -0.0008(7)
C217 0.0177(7) 0.0156(7) 0.0169(7) -0.0024(6) 0.0011(6) -0.0040(6)
C218 0.0190(7) 0.0174(7) 0.0183(7) -0.0047(6) -0.0005(6) -0.0042(6)
C219 0.0165(7) 0.0185(7) 0.0206(7) -0.0030(6) -0.0009(6) -0.0028(6)
C220 0.0189(7) 0.0164(7) 0.0216(8) -0.0045(6) 0.0019(6) -0.0020(6)
C221 0.0208(7) 0.0162(7) 0.0178(7) -0.0032(6) 0.0025(6) -0.0061(6)
C222 0.0168(7) 0.0181(7) 0.0175(7) -0.0034(6) -0.0009(6) -0.0034(6)
C223 0.0204(8) 0.0278(9) 0.0300(9) -0.0117(7) -0.0043(7) 0.0004(7)
C224 0.0238(8) 0.0226(8) 0.0224(8) -0.0077(6) 0.0029(6) -0.0057(6)
C225 0.0180(7) 0.0168(7) 0.0186(7) -0.0067(6) 0.0003(6) -0.0011(6)
C226 0.0183(7) 0.0193(7) 0.0203(7) -0.0071(6) -0.0018(6) -0.0016(6)
C227 0.0195(8) 0.0184(7) 0.0250(8) -0.0085(6) 0.0021(6) -0.0028(6)
C228 0.0232(8) 0.0169(7) 0.0229(8) -0.0030(6) 0.0032(6) -0.0014(6)
C229 0.0203(8) 0.0210(8) 0.0188(7) -0.0043(6) -0.0001(6) 0.0010(6)
C230 0.0176(7) 0.0197(7) 0.0198(7) -0.0062(6) -0.0007(6) -0.0027(6)
C231 0.0256(8) 0.0206(8) 0.0328(9) -0.0092(7) 0.0009(7) -0.0055(7)
C232 0.0236(8) 0.0247(8) 0.0224(8) -0.0024(7) -0.0012(6) 0.0008(7)
B200 0.0163(8) 0.0156(8) 0.0181(8) -0.0041(6) -0.0026(6) -0.0021(6)

loop_
_atom_type_symbol
_atom_type_description
_atom_type_scat_dispersion_real
_atom_type_scat_dispersion_imag
_atom_type_scat_source
C C 0.0181 0.0091 'International Tables Vol C Tables 4.2.6.8 and 6.1.1.4'
H H 0.0000 0.0000 'International Tables Vol C Tables 4.2.6.8 and 6.1.1.4'
B B 0.0090 0.0039 'International Tables Vol C Tables 4.2.6.8 and 6.1.1.4'
Cl Cl 0.3639 0.7018 'International Tables Vol C Tables 4.2.6.8 and 6.1.1.4'
F F 0.0727 0.0534 'International Tables Vol C Tables 4.2.6.8 and 6.1.1.4'
N N 0.0311 0.0180 'International Tables Vol C Tables 4.2.6.8 and 6.1.1.4'
O O 0.0492 0.0322 'International Tables Vol C Tables 4.2.6.8 and 6.1.1.4'
Rh Rh 0.0927 3.6045 'International Tables Vol C Tables 4.2.6.8 and 6.1.1.4'

loop_
_exptl_crystal_face_index_h
_exptl_crystal_face_index_k
_exptl_crystal_face_index_l
_exptl_crystal_face_perp_dist
0 9 0 0.0635
0 -9 0 0.0841
8 4 0 0.1100
-8 -4 0 0.1312
3 -7 -7 0.1448
-3 7 7 0.1208
3 9 6 0.1233
7 0 -3 0.1256
-7 2 4 0.1164
-3 -9 -6 0.1208
3 5 9 0.1377
-6 0 6 0.1094
-6 -7 0 0.1329
6 0 -6 0.1325
-2 3 -7 0.1318
-5 4 -4 0.0948
8 4 4 0.1245
8 -1 1 0.1234
-2 -8 -8 0.1391

loop_
_geom_angle_atom_site_label_1
_geom_angle_atom_site_label_2
_geom_angle_atom_site_label_3
_geom_angle
_geom_angle_site_symmetry_1
_geom_angle_site_symmetry_3
_geom_angle_publ_flag
Cl6 Rh1 Cl7 176.967(15) . . ?
N2 Rh1 Cl6 90.03(4) . . ?
N2 Rh1 Cl7 89.58(4) . . ?
N3 Rh1 Cl6 88.77(4) . . ?
N3 Rh1 Cl7 90.47(4) . . ?
N3 Rh1 N2 158.04(5) . . ?
N20 Rh1 Cl6 86.39(4) . . ?
N20 Rh1 Cl7 90.59(4) . . ?
N20 Rh1 N2 79.23(5) . . ?
N20 Rh1 N3 78.80(5) . . ?
C4 Rh1 Cl6 92.26(6) . . ?
C4 Rh1 Cl7 90.77(6) . . ?
C4 Rh1 N2 100.43(6) . . ?
C4 Rh1 N3 101.53(6) . . ?
C4 Rh1 N20 178.60(6) . . ?
C26 O27 C28 105.30(12) . . ?
C32 O33 C34 105.37(12) . . ?
C26 N2 Rh1 112.22(11) . . ?
C26 N2 C29 108.81(13) . . ?
C29 N2 Rh1 138.95(11) . . ?
C32 N3 Rh1 112.79(10) . . ?
C32 N3 C35 109.17(13) . . ?
C35 N3 Rh1 138.02(10) . . ?
C21 N20 Rh1 118.43(11) . . ?
C21 N20 C25 122.36(14) . . ?
C25 N20 Rh1 119.04(11) . . ?
O5 C4 Rh1 179.26(18) . . ?
N20 C21 C22 120.61(15) . . ?
N20 C21 C26 109.97(14) . . ?
C22 C21 C26 129.42(15) . . ?
C21 C22 H22 121.0 . . ?
C21 C22 C23 117.94(15) . . ?
C23 C22 H22 121.0 . . ?
C22 C23 H23 119.7 . . ?
C22 C23 C24 120.69(15) . . ?
C24 C23 H23 119.7 . . ?
C23 C24 H24 121.1 . . ?
C25 C24 C23 117.86(15) . . ?
C25 C24 H24 121.1 . . ?
N20 C25 C24 120.53(15) . . ?
N20 C25 C32 109.46(13) . . ?
C24 C25 C32 129.98(15) . . ?
O27 C26 C21 120.81(14) . . ?
N2 C26 O27 119.14(14) . . ?
N2 C26 C21 120.05(14) . . ?
O27 C28 H28A 110.5 . . ?
O27 C28 H28B 110.5 . . ?
O27 C28 C29 106.03(12) . . ?
H28A C28 H28B 108.7 . . ?
C29 C28 H28A 110.5 . . ?
C29 C28 H28B 110.5 . . ?
N2 C29 C28 100.64(13) . . ?
N2 C29 C30 110.37(14) . . ?
N2 C29 C31 109.51(14) . . ?
C30 C29 C28 111.87(14) . . ?
C30 C29 C31 112.26(16) . . ?
C31 C29 C28 111.60(15) . . ?
C29 C30 H30A 109.5 . . ?
C29 C30 H30B 109.5 . . ?
C29 C30 H30C 109.5 . . ?
H30A C30 H30B 109.5 . . ?
H30A C30 H30C 109.5 . . ?
H30B C30 H30C 109.5 . . ?
C29 C31 H31A 109.5 . . ?
C29 C31 H31B 109.5 . . ?
C29 C31 H31C 109.5 . . ?
H31A C31 H31B 109.5 . . ?
H31A C31 H31C 109.5 . . ?
H31B C31 H31C 109.5 . . ?
O33 C32 C25 121.38(14) . . ?
N3 C32 O33 118.76(14) . . ?
N3 C32 C25 119.86(14) . . ?
O33 C34 H34A 110.5 . . ?
O33 C34 H34B 110.5 . . ?
O33 C34 C35 106.20(12) . . ?
H34A C34 H34B 108.7 . . ?
C35 C34 H34A 110.5 . . ?
C35 C34 H34B 110.5 . . ?
N3 C35 C34 100.49(12) . . ?
N3 C35 C36 109.51(14) . . ?
N3 C35 C37 109.93(14) . . ?
C36 C35 C34 111.53(15) . . ?
C37 C35 C34 112.37(15) . . ?
C37 C35 C36 112.37(18) . . ?
C35 C36 H36A 109.5 . . ?
C35 C36 H36B 109.5 . . ?
C35 C36 H36C 109.5 . . ?
H36A C36 H36B 109.5 . . ?
H36A C36 H36C 109.5 . . ?
H36B C36 H36C 109.5 . . ?
C35 C37 H37A 109.5 . . ?
C35 C37 H37B 109.5 . . ?
C35 C37 H37C 109.5 . . ?
H37A C37 H37B 109.5 . . ?
H37A C37 H37C 109.5 . . ?
H37B C37 H37C 109.5 . . ?
C202 C201 C206 115.73(14) . . ?
C202 C201 B200 123.60(14) . . ?
C206 C201 B200 120.44(13) . . ?
C201 C202 H202 119.0 . . ?
C201 C202 C203 122.03(14) . . ?
C203 C202 H202 119.0 . . ?
C202 C203 C207 119.49(14) . . ?
C204 C203 C202 121.04(14) . . ?
C204 C203 C207 119.46(14) . . ?
C203 C204 H204 121.1 . . ?
C203 C204 C205 117.84(14) . . ?
C205 C204 H204 121.1 . . ?
C204 C205 C208 118.05(14) . . ?
C206 C205 C204 121.07(14) . . ?
C206 C205 C208 120.86(14) . . ?
C201 C206 H206 118.9 . . ?
C205 C206 C201 122.26(14) . . ?
C205 C206 H206 118.9 . . ?
F1 C207 C203 112.13(13) . . ?
F2 C207 F1 106.78(13) . . ?
F2 C207 F3 106.62(13) . . ?
F2 C207 C203 111.88(13) . . ?
F3 C207 F1 106.44(13) . . ?
F3 C207 C203 112.58(13) . . ?
F4 C208 C205 111.56(13) . . ?
F5 C208 F4 105.45(13) . . ?
F5 C208 C205 112.61(13) . . ?
F6 C208 F4 105.96(13) . . ?
F6 C208 F5 107.10(13) . . ?
F6 C208 C205 113.60(13) . . ?
C210 C209 B200 122.46(14) . . ?
C214 C209 C210 115.79(14) . . ?
C214 C209 B200 121.67(14) . . ?
C209 C210 H210 118.9 . . ?
C211 C210 C209 122.16(15) . . ?
C211 C210 H210 118.9 . . ?
C210 C211 C215 119.90(15) . . ?
C212 C211 C210 120.93(15) . . ?
C212 C211 C215 119.17(15) . . ?
C211 C212 H212 121.1 . . ?
C213 C212 C211 117.84(15) . . ?
C213 C212 H212 121.1 . . ?
C212 C213 C214 121.13(15) . . ?
C212 C213 C216 120.55(15) . . ?
C214 C213 C216 118.31(15) . . ?
C209 C214 H214 119.0 . . ?
C213 C214 C209 122.06(15) . . ?
C213 C214 H214 119.0 . . ?
F7 C215 F8 107.4(4) . . ?
F7 C215 F9 105.3(4) . . ?
F7 C215 C211 114.6(3) . . ?
F7A C215 F8A 107.0(4) . . ?
F7A C215 F9A 106.3(4) . . ?
F7A C215 C211 114.9(4) . . ?
F8 C215 F9 104.3(4) . . ?
F8 C215 C211 112.5(3) . . ?
F8A C215 F9A 104.4(4) . . ?
F8A C215 C211 112.4(3) . . ?
F9 C215 C211 111.9(3) . . ?
F9A C215 C211 111.2(4) . . ?
F10 C216 C213 113.09(15) . . ?
F11 C216 F10 105.74(16) . . ?
F11 C216 F12 107.73(18) . . ?
F11 C216 C213 112.42(14) . . ?
F12 C216 F10 104.88(14) . . ?
F12 C216 C213 112.44(15) . . ?
C218 C217 B200 124.17(14) . . ?
C222 C217 C218 115.61(14) . . ?
C222 C217 B200 120.19(13) . . ?
C217 C218 H218 119.0 . . ?
C219 C218 C217 121.93(15) . . ?
C219 C218 H218 119.0 . . ?
C218 C219 C220 121.52(15) . . ?
C218 C219 C223 120.33(15) . . ?
C220 C219 C223 117.94(15) . . ?
C219 C220 H220 121.3 . . ?
C221 C220 C219 117.38(15) . . ?
C221 C220 H220 121.3 . . ?
C220 C221 C222 121.01(15) . . ?
C220 C221 C224 121.02(15) . . ?
C222 C221 C224 117.86(14) . . ?
C217 C222 H222 118.8 . . ?
C221 C222 C217 122.48(14) . . ?
C221 C222 H222 118.8 . . ?
F13 C223 F14 106.60(14) . . ?
F13 C223 F15 106.41(15) . . ?
F13 C223 C219 113.64(14) . . ?
F14 C223 C219 112.50(15) . . ?
F15 C223 F14 105.87(14) . . ?
F15 C223 C219 111.31(14) . . ?
F16 C224 F17 105.90(13) . . ?
F16 C224 F18 106.48(14) . . ?
F16 C224 C221 113.69(14) . . ?
F17 C224 F18 105.72(14) . . ?
F17 C224 C221 112.65(14) . . ?
F18 C224 C221 111.82(13) . . ?
C226 C225 B200 119.08(14) . . ?
C230 C225 C226 115.86(14) . . ?
C230 C225 B200 124.94(14) . . ?
C225 C226 H226 118.8 . . ?
C227 C226 C225 122.39(15) . . ?
C227 C226 H226 118.8 . . ?
C226 C227 C228 120.76(15) . . ?
C226 C227 C231 120.29(15) . . ?
C228 C227 C231 118.81(15) . . ?
C227 C228 H228 121.1 . . ?
C229 C228 C227 117.76(15) . . ?
C229 C228 H228 121.1 . . ?
C228 C229 C230 121.32(15) . . ?
C228 C229 C232 120.80(15) . . ?
C230 C229 C232 117.80(15) . . ?
C225 C230 C229 121.90(15) . . ?
C225 C230 H230 119.1 . . ?
C229 C230 H230 119.1 . . ?
F19 C231 F20 106.27(15) . . ?
F19 C231 F21 106.90(14) . . ?
F19 C231 C227 113.38(14) . . ?
F20 C231 C227 111.35(14) . . ?
F21 C231 F20 105.40(14) . . ?
F21 C231 C227 112.98(15) . . ?
F22 C232 F23 105.0(3) . . ?
F22 C232 C229 112.8(3) . . ?
F22A C232 C229 111.5(5) . . ?
F23 C232 C229 111.0(3) . . ?
F23A C232 F22A 106.2(5) . . ?
F23A C232 F24A 107.7(5) . . ?
F23A C232 C229 113.6(4) . . ?
F24 C232 F22 107.4(3) . . ?
F24 C232 F23 106.4(3) . . ?
F24 C232 C229 113.7(3) . . ?
F24A C232 F22A 105.1(5) . . ?
F24A C232 C229 112.2(5) . . ?
C209 B200 C201 104.48(12) . . ?
C209 B200 C217 112.69(13) . . ?
C217 B200 C201 110.03(12) . . ?
C225 B200 C201 114.96(13) . . ?
C225 B200 C209 110.09(13) . . ?
C225 B200 C217 104.82(12) . . ?

loop_
_geom_bond_atom_site_label_1
_geom_bond_atom_site_label_2
_geom_bond_distance
_geom_bond_site_symmetry_2
_geom_bond_publ_flag
Rh1 Cl6 2.3238(4) . ?
Rh1 Cl7 2.3349(4) . ?
Rh1 N2 2.0542(13) . ?
Rh1 N3 2.0523(13) . ?
Rh1 N20 1.9826(13) . ?
Rh1 C4 1.9158(18) . ?
O5 C4 1.122(2) . ?
O27 C26 1.3136(19) . ?
O27 C28 1.472(2) . ?
O33 C32 1.3159(19) . ?
O33 C34 1.4718(19) . ?
N2 C26 1.287(2) . ?
N2 C29 1.491(2) . ?
N3 C32 1.284(2) . ?
N3 C35 1.492(2) . ?
N20 C21 1.335(2) . ?
N20 C25 1.336(2) . ?
C21 C22 1.380(2) . ?
C21 C26 1.470(2) . ?
C22 H22 0.9500 . ?
C22 C23 1.395(2) . ?
C23 H23 0.9500 . ?
C23 C24 1.396(2) . ?
C24 H24 0.9500 . ?
C24 C25 1.382(2) . ?
C25 C32 1.473(2) . ?
C28 H28A 0.9900 . ?
C28 H28B 0.9900 . ?
C28 C29 1.559(2) . ?
C29 C30 1.522(3) . ?
C29 C31 1.525(2) . ?
C30 H30A 0.9800 . ?
C30 H30B 0.9800 . ?
C30 H30C 0.9800 . ?
C31 H31A 0.9800 . ?
C31 H31B 0.9800 . ?
C31 H31C 0.9800 . ?
C34 H34A 0.9900 . ?
C34 H34B 0.9900 . ?
C34 C35 1.555(2) . ?
C35 C36 1.518(3) . ?
C35 C37 1.518(3) . ?
C36 H36A 0.9800 . ?
C36 H36B 0.9800 . ?
C36 H36C 0.9800 . ?
C37 H37A 0.9800 . ?
C37 H37B 0.9800 . ?
C37 H37C 0.9800 . ?
F1 C207 1.3424(19) . ?
F2 C207 1.3388(19) . ?
F3 C207 1.3417(19) . ?
F4 C208 1.3531(19) . ?
F5 C208 1.3353(19) . ?
F6 C208 1.3300(19) . ?
F7 C215 1.312(4) . ?
F7A C215 1.309(5) . ?
F8 C215 1.323(4) . ?
F8A C215 1.332(4) . ?
F9 C215 1.346(4) . ?
F9A C215 1.337(5) . ?
F10 C216 1.338(2) . ?
F11 C216 1.322(2) . ?
F12 C216 1.335(2) . ?
F13 C223 1.335(2) . ?
F14 C223 1.345(2) . ?
F15 C223 1.345(2) . ?
F16 C224 1.342(2) . ?
F17 C224 1.346(2) . ?
F18 C224 1.346(2) . ?
F19 C231 1.339(2) . ?
F20 C231 1.350(2) . ?
F21 C231 1.346(2) . ?
F22 C232 1.341(3) . ?
F22A C232 1.343(6) . ?
F23 C232 1.347(3) . ?
F23A C232 1.323(5) . ?
F24 C232 1.317(4) . ?
F24A C232 1.334(6) . ?
C201 C202 1.401(2) . ?
C201 C206 1.411(2) . ?
C201 B200 1.644(2) . ?
C202 H202 0.9500 . ?
C202 C203 1.401(2) . ?
C203 C204 1.388(2) . ?
C203 C207 1.505(2) . ?
C204 H204 0.9500 . ?
C204 C205 1.393(2) . ?
C205 C206 1.387(2) . ?
C205 C208 1.499(2) . ?
C206 H206 0.9500 . ?
C209 C210 1.403(2) . ?
C209 C214 1.400(2) . ?
C209 B200 1.641(2) . ?
C210 H210 0.9500 . ?
C210 C211 1.392(2) . ?
C211 C212 1.391(2) . ?
C211 C215 1.496(2) . ?
C212 H212 0.9500 . ?
C212 C213 1.384(2) . ?
C213 C214 1.395(2) . ?
C213 C216 1.494(2) . ?
C214 H214 0.9500 . ?
C217 C218 1.403(2) . ?
C217 C222 1.400(2) . ?
C217 B200 1.642(2) . ?
C218 H218 0.9500 . ?
C218 C219 1.392(2) . ?
C219 C220 1.392(2) . ?
C219 C223 1.497(2) . ?
C220 H220 0.9500 . ?
C220 C221 1.386(2) . ?
C221 C222 1.395(2) . ?
C221 C224 1.494(2) . ?
C222 H222 0.9500 . ?
C225 C226 1.408(2) . ?
C225 C230 1.392(2) . ?
C225 B200 1.638(2) . ?
C226 H226 0.9500 . ?
C226 C227 1.387(2) . ?
C227 C228 1.394(2) . ?
C227 C231 1.497(2) . ?
C228 H228 0.9500 . ?
C228 C229 1.381(2) . ?
C229 C230 1.401(2) . ?
C229 C232 1.496(2) . ?
C230 H230 0.9500 . ?

loop_
_geom_torsion_atom_site_label_1
_geom_torsion_atom_site_label_2
_geom_torsion_atom_site_label_3
_geom_torsion_atom_site_label_4
_geom_torsion
_geom_torsion_site_symmetry_1
_geom_torsion_site_symmetry_2
_geom_torsion_site_symmetry_3
_geom_torsion_site_symmetry_4
_geom_torsion_publ_flag
Rh1 N2 C26 O27 179.49(11) . . . . ?
Rh1 N2 C26 C21 -0.82(18) . . . . ?
Rh1 N2 C29 C28 -179.11(12) . . . . ?
Rh1 N2 C29 C30 -60.8(2) . . . . ?
Rh1 N2 C29 C31 63.3(2) . . . . ?
Rh1 N3 C32 O33 -179.01(10) . . . . ?
Rh1 N3 C32 C25 0.16(18) . . . . ?
Rh1 N3 C35 C34 179.08(12) . . . . ?
Rh1 N3 C35 C36 -63.4(2) . . . . ?
Rh1 N3 C35 C37 60.5(2) . . . . ?
Rh1 N20 C21 C22 -175.73(12) . . . . ?
Rh1 N20 C21 C26 3.24(16) . . . . ?
Rh1 N20 C25 C24 176.30(12) . . . . ?
Rh1 N20 C25 C32 -2.11(16) . . . . ?
O27 C28 C29 N2 -2.59(16) . . . . ?
O27 C28 C29 C30 -119.78(15) . . . . ?
O27 C28 C29 C31 113.50(15) . . . . ?
O33 C34 C35 N3 -0.83(16) . . . . ?
O33 C34 C35 C36 -116.81(16) . . . . ?
O33 C34 C35 C37 115.99(16) . . . . ?
N20 C21 C22 C23 -0.2(2) . . . . ?
N20 C21 C26 O27 178.19(13) . . . . ?
N20 C21 C26 N2 -1.5(2) . . . . ?
N20 C25 C32 O33 -179.63(13) . . . . ?
N20 C25 C32 N3 1.2(2) . . . . ?
C21 N20 C25 C24 1.1(2) . . . . ?
C21 N20 C25 C32 -177.32(13) . . . . ?
C21 C22 C23 C24 0.3(2) . . . . ?
C22 C21 C26 O27 -3.0(3) . . . . ?
C22 C21 C26 N2 177.35(16) . . . . ?
C22 C23 C24 C25 0.3(2) . . . . ?
C23 C24 C25 N20 -1.0(2) . . . . ?
C23 C24 C25 C32 177.07(15) . . . . ?
C24 C25 C32 O33 2.2(3) . . . . ?
C24 C25 C32 N3 -177.00(16) . . . . ?
C25 N20 C21 C22 -0.5(2) . . . . ?
C25 N20 C21 C26 178.47(13) . . . . ?
C26 O27 C28 C29 1.83(16) . . . . ?
C26 N2 C29 C28 2.56(16) . . . . ?
C26 N2 C29 C30 120.85(15) . . . . ?
C26 N2 C29 C31 -115.08(17) . . . . ?
C26 C21 C22 C23 -178.93(16) . . . . ?
C28 O27 C26 N2 -0.16(19) . . . . ?
C28 O27 C26 C21 -179.85(14) . . . . ?
C29 N2 C26 O27 -1.7(2) . . . . ?
C29 N2 C26 C21 178.00(14) . . . . ?
C32 O33 C34 C35 0.81(16) . . . . ?
C32 N3 C35 C34 0.59(16) . . . . ?
C32 N3 C35 C36 118.07(17) . . . . ?
C32 N3 C35 C37 -118.02(16) . . . . ?
C34 O33 C32 N3 -0.47(18) . . . . ?
C34 O33 C32 C25 -179.63(14) . . . . ?
C35 N3 C32 O33 -0.10(19) . . . . ?
C35 N3 C32 C25 179.07(13) . . . . ?
C201 C202 C203 C204 -1.4(2) . . . . ?
C201 C202 C203 C207 177.35(14) . . . . ?
C202 C201 C206 C205 -1.5(2) . . . . ?
C202 C201 B200 C209 -83.01(17) . . . . ?
C202 C201 B200 C217 155.78(14) . . . . ?
C202 C201 B200 C225 37.7(2) . . . . ?
C202 C203 C204 C205 0.1(2) . . . . ?
C202 C203 C207 F1 -168.93(14) . . . . ?
C202 C203 C207 F2 -48.98(19) . . . . ?
C202 C203 C207 F3 71.07(18) . . . . ?
C203 C204 C205 C206 0.4(2) . . . . ?
C203 C204 C205 C208 178.83(13) . . . . ?
C204 C203 C207 F1 9.9(2) . . . . ?
C204 C203 C207 F2 129.81(15) . . . . ?
C204 C203 C207 F3 -110.14(16) . . . . ?
C204 C205 C206 C201 0.3(2) . . . . ?
C204 C205 C208 F4 -61.77(19) . . . . ?
C204 C205 C208 F5 56.57(19) . . . . ?
C204 C205 C208 F6 178.54(13) . . . . ?
C206 C201 C202 C203 2.0(2) . . . . ?
C206 C201 B200 C209 91.37(16) . . . . ?
C206 C201 B200 C217 -29.84(19) . . . . ?
C206 C201 B200 C225 -147.87(14) . . . . ?
C206 C205 C208 F4 116.65(16) . . . . ?
C206 C205 C208 F5 -125.00(15) . . . . ?
C206 C205 C208 F6 -3.0(2) . . . . ?
C207 C203 C204 C205 -178.64(13) . . . . ?
C208 C205 C206 C201 -178.08(14) . . . . ?
C209 C210 C211 C212 1.0(3) . . . . ?
C209 C210 C211 C215 -179.94(15) . . . . ?
C210 C209 C214 C213 3.3(2) . . . . ?
C210 C209 B200 C201 96.13(16) . . . . ?
C210 C209 B200 C217 -144.45(15) . . . . ?
C210 C209 B200 C225 -27.8(2) . . . . ?
C210 C211 C212 C213 1.1(2) . . . . ?
C210 C211 C215 F7 156.7(6) . . . . ?
C210 C211 C215 F7A 18.1(8) . . . . ?
C210 C211 C215 F8 -80.2(6) . . . . ?
C210 C211 C215 F8A 140.7(5) . . . . ?
C210 C211 C215 F9 36.9(4) . . . . ?
C210 C211 C215 F9A -102.6(6) . . . . ?
C211 C212 C213 C214 -1.0(2) . . . . ?
C211 C212 C213 C216 178.18(15) . . . . ?
C212 C211 C215 F7 -24.3(6) . . . . ?
C212 C211 C215 F7A -162.8(8) . . . . ?
C212 C211 C215 F8 98.9(6) . . . . ?
C212 C211 C215 F8A -40.2(5) . . . . ?
C212 C211 C215 F9 -144.0(4) . . . . ?
C212 C211 C215 F9A 76.4(6) . . . . ?
C212 C213 C214 C209 -1.3(2) . . . . ?
C212 C213 C216 F10 13.1(2) . . . . ?
C212 C213 C216 F11 -106.6(2) . . . . ?
C212 C213 C216 F12 131.65(17) . . . . ?
C214 C209 C210 C211 -3.1(2) . . . . ?
C214 C209 B200 C201 -80.37(17) . . . . ?
C214 C209 B200 C217 39.1(2) . . . . ?
C214 C209 B200 C225 155.69(14) . . . . ?
C214 C213 C216 F10 -167.69(15) . . . . ?
C214 C213 C216 F11 72.7(2) . . . . ?
C214 C213 C216 F12 -49.1(2) . . . . ?
C215 C211 C212 C213 -177.91(15) . . . . ?
C216 C213 C214 C209 179.52(15) . . . . ?
C217 C218 C219 C220 0.5(2) . . . . ?
C217 C218 C219 C223 175.19(15) . . . . ?
C218 C217 C222 C221 -3.0(2) . . . . ?
C218 C217 B200 C201 140.51(15) . . . . ?
C218 C217 B200 C209 24.4(2) . . . . ?
C218 C217 B200 C225 -95.37(17) . . . . ?
C218 C219 C220 C221 -1.3(2) . . . . ?
C218 C219 C223 F13 19.2(2) . . . . ?
C218 C219 C223 F14 140.45(16) . . . . ?
C218 C219 C223 F15 -100.92(18) . . . . ?
C219 C220 C221 C222 -0.1(2) . . . . ?
C219 C220 C221 C224 176.04(14) . . . . ?
C220 C219 C223 F13 -165.92(15) . . . . ?
C220 C219 C223 F14 -44.7(2) . . . . ?
C220 C219 C223 F15 73.96(19) . . . . ?
C220 C221 C222 C217 2.4(2) . . . . ?
C220 C221 C224 F16 0.7(2) . . . . ?
C220 C221 C224 F17 121.18(16) . . . . ?
C220 C221 C224 F18 -119.92(17) . . . . ?
C222 C217 C218 C219 1.6(2) . . . . ?
C222 C217 B200 C201 -41.47(18) . . . . ?
C222 C217 B200 C209 -157.62(14) . . . . ?
C222 C217 B200 C225 82.66(16) . . . . ?
C222 C221 C224 F16 177.00(13) . . . . ?
C222 C221 C224 F17 -62.52(19) . . . . ?
C222 C221 C224 F18 56.4(2) . . . . ?
C223 C219 C220 C221 -176.08(14) . . . . ?
C224 C221 C222 C217 -173.91(14) . . . . ?
C225 C226 C227 C228 0.4(2) . . . . ?
C225 C226 C227 C231 -175.19(15) . . . . ?
C226 C225 C230 C229 1.7(2) . . . . ?
C226 C225 B200 C201 -164.21(14) . . . . ?
C226 C225 B200 C209 -46.58(19) . . . . ?
C226 C225 B200 C217 74.87(17) . . . . ?
C226 C227 C228 C229 0.5(2) . . . . ?
C226 C227 C231 F19 -19.5(2) . . . . ?
C226 C227 C231 F20 100.33(18) . . . . ?
C226 C227 C231 F21 -141.28(15) . . . . ?
C227 C228 C229 C230 -0.3(2) . . . . ?
C227 C228 C229 C232 -177.03(15) . . . . ?
C228 C227 C231 F19 164.86(15) . . . . ?
C228 C227 C231 F20 -75.4(2) . . . . ?
C228 C227 C231 F21 43.0(2) . . . . ?
C228 C229 C230 C225 -0.9(2) . . . . ?
C228 C229 C232 F22 0.9(4) . . . . ?
C228 C229 C232 F22A -137.2(12) . . . . ?
C228 C229 C232 F23 118.5(5) . . . . ?
C228 C229 C232 F23A -17.3(14) . . . . ?
C228 C229 C232 F24 -121.6(5) . . . . ?
C228 C229 C232 F24A 105.1(11) . . . . ?
C230 C225 C226 C227 -1.5(2) . . . . ?
C230 C225 B200 C201 20.0(2) . . . . ?
C230 C225 B200 C209 137.60(15) . . . . ?
C230 C225 B200 C217 -100.95(17) . . . . ?
C230 C229 C232 F22 -175.9(4) . . . . ?
C230 C229 C232 F22A 46.0(12) . . . . ?
C230 C229 C232 F23 -58.4(5) . . . . ?
C230 C229 C232 F23A 165.9(14) . . . . ?
C230 C229 C232 F24 61.5(6) . . . . ?
C230 C229 C232 F24A -71.7(11) . . . . ?
C231 C227 C228 C229 176.18(15) . . . . ?
C232 C229 C230 C225 175.96(15) . . . . ?
B200 C201 C202 C203 176.64(14) . . . . ?
B200 C201 C206 C205 -176.28(14) . . . . ?
B200 C209 C210 C211 -179.82(15) . . . . ?
B200 C209 C214 C213 179.96(14) . . . . ?
B200 C217 C218 C219 179.71(14) . . . . ?
B200 C217 C222 C221 178.79(14) . . . . ?
B200 C225 C226 C227 -177.70(14) . . . . ?
B200 C225 C230 C229 177.67(15) . . . . ?

loop_
_exptl_oxdiff_crystal_face_indexfrac_h
_exptl_oxdiff_crystal_face_indexfrac_k
_exptl_oxdiff_crystal_face_indexfrac_l
_exptl_oxdiff_crystal_face_x
_exptl_oxdiff_crystal_face_y
_exptl_oxdiff_crystal_face_z
-0.3745 8.7595 0.0883 -0.2261 -0.6387 0.7344
0.3568 -8.7769 -0.1601 0.2236 0.6330 -0.7387
7.8117 3.9692 -0.0293 -0.8750 0.3107 0.3708
-7.8156 -3.9363 0.0600 0.8764 -0.3109 -0.3668
3.3269 -6.7075 -6.7279 -0.5611 0.1987 -0.8022
-3.2964 6.7323 6.7352 0.5578 -0.1976 0.8047
2.8463 8.8902 5.9401 -0.1520 0.0542 0.9861
7.4740 -0.4909 -3.4592 -0.9335 0.3310 -0.1356
-7.1189 1.5107 4.1289 0.9126 -0.3236 0.2485
-3.4323 -8.8041 -5.6308 0.2262 -0.0806 -0.9700
2.6655 5.1952 9.2531 0.1982 0.5601 0.8030
-5.9806 -0.0458 6.0745 0.9797 0.0247 0.1986
-6.1660 -6.6661 0.2438 0.8134 0.0210 -0.5798
5.9880 0.0650 -6.0633 -0.9802 -0.0246 -0.1965
-2.3941 2.7446 -7.2334 -0.3333 -0.9409 -0.0599
-4.5617 4.3703 -4.2149 0.0257 -0.9838 0.1808
7.5167 3.9399 4.4626 -0.5479 0.6418 0.5390
7.8117 -1.3534 0.9189 -0.6493 0.7599 -0.0382
-2.2481 -7.5159 -8.2001 -0.0975 -0.2825 -0.9547
